data_7030257
loop_
_publ_author_name
'Grasset, Fabien'
'Cazaux, Jean-Beno\^it'
'Magna, Lionel'
'Braunstein, Pierre'
'Oliver-Bourbigou, H\'el\`ene'

_publ_section_title
;
 New bis(aryloxy)-Ti(IV) complexes and their use for the selective
 dimerization of ethylene to 1-butene.
;
_journal_issue 34
_journal_name_full 'Dalton transactions (Cambridge, England : 2003)'
_journal_page_first 10396
_journal_page_last 10404
_journal_paper_doi 10.1039/c2dt30991b
_journal_volume 41
_journal_year 2012
_chemical_formula_moiety 'C56 H88 O8 Ti2 '
_chemical_formula_sum 'C56 H88 O8 Ti2'
_chemical_formula_weight 985.00
_space_group_IT_number 14
_symmetry_cell_setting monoclinic
_symmetry_space_group_name_Hall '-P 2ybc'
_symmetry_space_group_name_H-M 'P 1 21/c 1'
_atom_sites_solution_hydrogens geom
_atom_sites_solution_primary direct
_audit_creation_date 11-06-24
_audit_creation_method CRYSTALS_ver_14.11
_cell_angle_alpha 90
_cell_angle_beta 97.659(6)
_cell_angle_gamma 90
_cell_formula_units_Z 2
_cell_length_a 14.6692(9)
_cell_length_b 16.9750(10)
_cell_length_c 11.3986(7)
_cell_measurement_reflns_used 14461
_cell_measurement_temperature 100
_cell_measurement_theta_max 29.4496
_cell_measurement_theta_min 3.3407
_cell_volume 2813.0(3)
_computing_cell_refinement
;
CrysAlisPro, Agilent Technologies,
Version 1.171.35.11 (release 16-05-2011 CrysAlis171 .NET)
(compiled May 16 2011,17:55:39)
;
_computing_data_collection
;
CrysAlisPro, Agilent Technologies,
Version 1.171.35.11 (release 16-05-2011 CrysAlis171 .NET)
(compiled May 16 2011,17:55:39)
;
_computing_data_reduction
;
CrysAlisPro, Agilent Technologies,
Version 1.171.35.11 (release 16-05-2011 CrysAlis171 .NET)
(compiled May 16 2011,17:55:39)
;
_computing_molecular_graphics 'CAMERON (Watkin et al., 1996)'
_computing_publication_material 'CRYSTALS (Betteridge et al., 2003)'
_computing_structure_refinement 'CRYSTALS (Betteridge et al., 2003)'
_computing_structure_solution 'SHELXS 86 (Sheldrick, 1986)'
_diffrn_ambient_temperature 100
_diffrn_detector_area_resol_mean 10.4685
_diffrn_measured_fraction_theta_full 0.997
_diffrn_measured_fraction_theta_max 0.908
_diffrn_measurement_device_type 'Xcalibur, Atlas, Gemini ultra'
_diffrn_measurement_method \w
_diffrn_radiation_monochromator graphite
_diffrn_radiation_source 'Enhance (Mo) X-ray Source'
_diffrn_radiation_type 'Mo K\a'
_diffrn_radiation_wavelength 0.7107
_diffrn_reflns_av_R_equivalents 0.049
_diffrn_reflns_limit_h_max 20
_diffrn_reflns_limit_h_min -19
_diffrn_reflns_limit_k_max 22
_diffrn_reflns_limit_k_min -23
_diffrn_reflns_limit_l_max 15
_diffrn_reflns_limit_l_min -15
_diffrn_reflns_number 38264
_diffrn_reflns_theta_full 26.554
_diffrn_reflns_theta_max 29.504
_diffrn_reflns_theta_min 3.346
_diffrn_standards_number 0
_exptl_absorpt_coefficient_mu 0.333
_exptl_absorpt_correction_T_max 0.962
_exptl_absorpt_correction_T_min 0.903
_exptl_absorpt_correction_type analytical
_exptl_absorpt_process_details
;
CrysAlisPro, Agilent Technologies,
Version 1.171.35.11 (release 16-05-2011 CrysAlis171 .NET)
(compiled May 16 2011,17:55:39)
Analytical numeric absorption correction using a multifaceted crystal
model based on expressions derived by R.C. Clark & J.S. Reid.
(Clark, R. C. & Reid, J. S. (1995). Acta Cryst. A51, 887-897)
;
_exptl_crystal_colour colorless
_exptl_crystal_density_diffrn 1.163
_exptl_crystal_density_method 'not measured'
_exptl_crystal_description block
_exptl_crystal_F_000 1064
_exptl_crystal_size_max 0.454
_exptl_crystal_size_mid 0.320
_exptl_crystal_size_min 0.131
_refine_diff_density_max 1.17
_refine_diff_density_min -1.04
_refine_ls_extinction_coef 210(20)
_refine_ls_extinction_method 'Larson (1970), Equation 22'
_refine_ls_goodness_of_fit_ref 0.9362
_refine_ls_matrix_type full
_refine_ls_number_parameters 299
_refine_ls_number_reflns 7120
_refine_ls_number_restraints 0
_refine_ls_R_factor_all 0.0706
_refine_ls_R_factor_gt 0.0608
_refine_ls_shift/su_max 0.0010253
_refine_ls_shift/su_mean 0.0000330
_refine_ls_structure_factor_coef Fsqd
_refine_ls_weighting_details
;

;
_refine_ls_weighting_scheme calc
_refine_ls_wR_factor_all 0.1545
_refine_ls_wR_factor_gt 0.1370
_refine_ls_wR_factor_ref 0.1545
_reflns_limit_h_max 20
_reflns_limit_h_min -20
_reflns_limit_k_max 23
_reflns_limit_k_min 0
_reflns_limit_l_max 15
_reflns_limit_l_min 0
_reflns_number_gt 6079
_reflns_number_total 7120
_reflns_threshold_expression I>2.0\s(I)
_oxford_refine_ls_scale 2.72(3)
_oxford_reflns_number_all 7120
_cod_data_source_file c2dt30991b.txt
_cod_data_source_block jbme2ph
_cod_depositor_comments
;
The following automatic conversions were performed:

'_symmetry_cell_setting' value 'Monoclinic' changed to 'monoclinic'
according to
/usr/data/users/saulius/automatic-downloads/retrospective/RSC/lib/dictionaries/cif_core.dic
dictionary named 'cif_core.dic' version 2.4.2 from 2011-04-26.

Automatic conversion script
Id: cif_fix_values 2281 2013-09-26 08:29:07Z andrius 
;
_cod_original_sg_symbol_Hall ' -P 2ybc '
_cod_original_sg_symbol_H-M 'P 1 21/c 1 '
_cod_original_formula_sum 'C56 H88 O8 Ti2 '
_cod_database_code 7030257
_reflns_threshold_expression_ref I>-10.0\s(I)
_refine_ls_r_factor_ref 0.0706

loop_
_symmetry_equiv_pos_as_xyz
x,y,z
-x,-y,-z
-x,y+1/2,-z+1/2
x,-y+1/2,z+1/2

loop_
_atom_site_label
_atom_site_type_symbol
_atom_site_fract_x
_atom_site_fract_y
_atom_site_fract_z
_atom_site_U_iso_or_equiv
_atom_site_occupancy
_atom_site_adp_type
_atom_site_refinement_flags_posn
Ti1 Ti 0.90010(2) 0.45628(2) 0.47554(3) 0.0164 1.0000 Uani .
O2 O 0.87189(11) 0.45633(9) 0.31211(13) 0.0202 1.0000 Uani .
C3 C 0.79880(14) 0.43119(12) 0.23652(17) 0.0176 1.0000 Uani .
C4 C 0.76502(14) 0.47499(12) 0.13511(18) 0.0174 1.0000 Uani .
C5 C 0.68940(14) 0.44350(13) 0.06164(18) 0.0184 1.0000 Uani .
C6 C 0.64769(14) 0.37225(12) 0.08377(17) 0.0180 1.0000 Uani .
C7 C 0.56537(15) 0.33765(13) 0.00348(19) 0.0209 1.0000 Uani .
C8 C 0.49164(14) 0.31474(13) 0.08046(18) 0.0199 1.0000 Uani .
C9 C 0.47010(15) 0.36738(13) 0.16685(19) 0.0224 1.0000 Uani .
C10 C 0.40296(17) 0.34987(15) 0.2373(2) 0.0281 1.0000 Uani .
C11 C 0.35574(17) 0.27864(16) 0.2236(2) 0.0314 1.0000 Uani .
C12 C 0.37546(18) 0.22639(16) 0.1379(2) 0.0333 1.0000 Uani .
C13 C 0.44329(17) 0.24387(15) 0.0673(2) 0.0279 1.0000 Uani .
C14 C 0.59995(17) 0.26667(15) -0.0617(2) 0.0294 1.0000 Uani .
C15 C 0.52151(16) 0.39622(15) -0.0910(2) 0.0262 1.0000 Uani .
C16 C 0.68411(14) 0.32994(12) 0.18374(18) 0.0197 1.0000 Uani .
C17 C 0.75796(14) 0.35918(12) 0.25904(18) 0.0189 1.0000 Uani .
C18 C 0.80927(14) 0.55324(12) 0.10538(19) 0.0192 1.0000 Uani .
C19 C 0.76084(16) 0.59030(14) -0.0085(2) 0.0273 1.0000 Uani .
C20 C 0.8034(2) 0.61295(14) 0.2048(2) 0.0306 1.0000 Uani .
C21 C 0.90967(16) 0.53941(15) 0.0886(2) 0.0276 1.0000 Uani .
O22 O 0.96165(10) 0.54555(8) 0.55738(13) 0.0180 1.0000 Uani .
C23 C 0.93105(15) 0.61370(13) 0.61769(19) 0.0222 1.0000 Uani .
C24 C 0.86720(18) 0.66334(15) 0.5319(2) 0.0295 1.0000 Uani .
C25 C 0.88826(17) 0.58933(16) 0.7258(2) 0.0288 1.0000 Uani .
O26 O 0.78763(11) 0.47501(11) 0.51047(15) 0.0259 1.0000 Uani .
C27 C 0.69746(18) 0.49569(17) 0.5322(3) 0.0346 1.0000 Uani .
C28 C 0.6720(2) 0.44442(19) 0.6330(3) 0.0379 1.0000 Uani .
C29 C 0.63075(18) 0.4873(2) 0.4211(3) 0.0404 1.0000 Uani .
O30 O 0.91817(12) 0.35923(10) 0.53489(15) 0.0269 1.0000 Uani .
C31 C 0.88216(17) 0.29928(14) 0.6019(2) 0.0262 1.0000 Uani .
H51 H 0.6645 0.4720 -0.0067 0.0224 1.0000 Uiso R
H91 H 0.5023 0.4147 0.1777 0.0268 1.0000 Uiso R
H101 H 0.3899 0.3861 0.2955 0.0344 1.0000 Uiso R
H111 H 0.3105 0.2669 0.2716 0.0381 1.0000 Uiso R
H121 H 0.3435 0.1778 0.1273 0.0403 1.0000 Uiso R
H131 H 0.4565 0.2068 0.0111 0.0333 1.0000 Uiso R
H141 H 0.5519 0.2444 -0.1189 0.0434 1.0000 Uiso R
H142 H 0.6502 0.2833 -0.1020 0.0437 1.0000 Uiso R
H143 H 0.6222 0.2261 -0.0057 0.0437 1.0000 Uiso R
H151 H 0.4704 0.3710 -0.1385 0.0387 1.0000 Uiso R
H152 H 0.5668 0.4107 -0.1416 0.0388 1.0000 Uiso R
H153 H 0.4996 0.4429 -0.0543 0.0384 1.0000 Uiso R
H161 H 0.6589 0.2809 0.2010 0.0239 1.0000 Uiso R
H171 H 0.7815 0.3309 0.3279 0.0235 1.0000 Uiso R
H191 H 0.7912 0.6399 -0.0229 0.0409 1.0000 Uiso R
H192 H 0.7643 0.5550 -0.0743 0.0408 1.0000 Uiso R
H193 H 0.6961 0.6012 -0.0023 0.0407 1.0000 Uiso R
H201 H 0.8305 0.6626 0.1852 0.0458 1.0000 Uiso R
H202 H 0.8356 0.5939 0.2786 0.0456 1.0000 Uiso R
H203 H 0.7389 0.6217 0.2129 0.0462 1.0000 Uiso R
H211 H 0.9365 0.5880 0.0646 0.0407 1.0000 Uiso R
H212 H 0.9449 0.5214 0.1609 0.0409 1.0000 Uiso R
H213 H 0.9137 0.5005 0.0271 0.0411 1.0000 Uiso R
H231 H 0.9853 0.6457 0.6440 0.0269 1.0000 Uiso R
H241 H 0.8513 0.7107 0.5703 0.0440 1.0000 Uiso R
H242 H 0.8984 0.6769 0.4655 0.0439 1.0000 Uiso R
H243 H 0.8124 0.6339 0.5049 0.0438 1.0000 Uiso R
H251 H 0.8725 0.6358 0.7670 0.0428 1.0000 Uiso R
H252 H 0.9318 0.5586 0.7771 0.0426 1.0000 Uiso R
H253 H 0.8331 0.5588 0.7030 0.0428 1.0000 Uiso R
H271 H 0.6970 0.5535 0.5558 0.0417 1.0000 Uiso R
H281 H 0.6096 0.4568 0.6463 0.0568 1.0000 Uiso R
H282 H 0.7135 0.4538 0.7043 0.0571 1.0000 Uiso R
H283 H 0.6753 0.3905 0.6128 0.0569 1.0000 Uiso R
H291 H 0.5714 0.5072 0.4356 0.0607 1.0000 Uiso R
H292 H 0.6520 0.5165 0.3574 0.0606 1.0000 Uiso R
H293 H 0.6259 0.4315 0.4017 0.0613 1.0000 Uiso R
H311 H 0.8151 0.3012 0.5882 0.0314 1.0000 Uiso R
C1 C 0.9126(3) 0.22013(18) 0.5624(3) 0.0551 1.0000 Uani .
C2 C 0.9143(4) 0.3137(2) 0.7306(3) 0.0715 1.0000 Uani .
H11 H 0.8875 0.1782 0.6045 0.0816 1.0000 Uiso R
H12 H 0.9786 0.2167 0.5740 0.0823 1.0000 Uiso R
H13 H 0.8918 0.2135 0.4798 0.0821 1.0000 Uiso R
H21 H 0.8938 0.2719 0.7769 0.1056 1.0000 Uiso R
H22 H 0.9799 0.3164 0.7431 0.1059 1.0000 Uiso R
H23 H 0.8904 0.3626 0.7543 0.1059 1.0000 Uiso R

loop_
_atom_site_aniso_label
_atom_site_aniso_U_11
_atom_site_aniso_U_22
_atom_site_aniso_U_33
_atom_site_aniso_U_23
_atom_site_aniso_U_13
_atom_site_aniso_U_12
Ti1 0.01575(19) 0.0182(2) 0.01494(19) -0.00005(12) 0.00101(13) -0.00147(12)
O2 0.0186(7) 0.0244(8) 0.0166(7) -0.0001(5) -0.0015(5) -0.0025(6)
C3 0.0166(8) 0.0199(9) 0.0160(9) -0.0027(7) 0.0007(7) 0.0005(7)
C4 0.0179(9) 0.0172(9) 0.0177(9) -0.0009(7) 0.0041(7) 0.0009(7)
C5 0.0177(9) 0.0216(9) 0.0154(9) -0.0003(7) 0.0008(7) 0.0009(7)
C6 0.0186(9) 0.0189(9) 0.0163(9) -0.0026(7) 0.0017(7) 0.0003(7)
C7 0.0208(9) 0.0224(10) 0.0190(9) -0.0021(8) 0.0012(7) -0.0033(8)
C8 0.0198(9) 0.0202(10) 0.0183(9) 0.0017(7) -0.0025(7) -0.0011(8)
C9 0.0220(10) 0.0228(10) 0.0219(10) 0.0023(8) 0.0014(8) 0.0010(8)
C10 0.0265(11) 0.0341(13) 0.0240(11) 0.0034(9) 0.0044(9) 0.0063(9)
C11 0.0233(11) 0.0403(14) 0.0307(12) 0.0106(10) 0.0036(9) -0.0033(10)
C12 0.0310(12) 0.0347(13) 0.0333(13) 0.0065(10) 0.0010(10) -0.0112(10)
C13 0.0310(12) 0.0266(11) 0.0251(11) -0.0006(9) 0.0004(9) -0.0075(9)
C14 0.0287(11) 0.0324(12) 0.0271(11) -0.0108(9) 0.0034(9) -0.0040(9)
C15 0.0252(10) 0.0320(12) 0.0197(10) 0.0031(8) -0.0040(8) -0.0054(9)
C16 0.0209(9) 0.0179(9) 0.0203(9) -0.0002(7) 0.0026(7) -0.0019(7)
C17 0.0200(9) 0.0191(9) 0.0173(9) 0.0012(7) 0.0010(7) 0.0016(7)
C18 0.0180(9) 0.0197(9) 0.0192(9) 0.0019(7) 0.0001(7) -0.0006(7)
C19 0.0271(11) 0.0266(11) 0.0268(11) 0.0091(9) -0.0013(9) -0.0028(9)
C20 0.0469(14) 0.0173(10) 0.0282(11) -0.0024(8) 0.0074(10) -0.0028(10)
C21 0.0191(10) 0.0307(12) 0.0334(12) 0.0064(9) 0.0051(9) -0.0015(8)
O22 0.0167(7) 0.0186(7) 0.0185(7) -0.0032(5) 0.0015(5) -0.0004(5)
C23 0.0219(9) 0.0239(10) 0.0207(9) -0.0074(8) 0.0020(8) 0.0007(8)
C24 0.0332(12) 0.0243(11) 0.0309(12) -0.0029(9) 0.0040(9) 0.0062(9)
C25 0.0286(11) 0.0372(13) 0.0209(10) -0.0061(9) 0.0049(8) 0.0052(10)
O26 0.0200(7) 0.0332(9) 0.0251(8) -0.0045(7) 0.0051(6) -0.0018(7)
C27 0.0279(12) 0.0367(14) 0.0405(14) -0.0063(11) 0.0095(10) -0.0017(10)
C28 0.0313(13) 0.0473(16) 0.0380(14) -0.0018(12) 0.0156(11) -0.0039(11)
C29 0.0249(12) 0.0538(18) 0.0429(15) 0.0005(13) 0.0062(11) 0.0049(12)
O30 0.0289(8) 0.0255(8) 0.0263(8) 0.0065(6) 0.0039(6) -0.0007(7)
C31 0.0295(11) 0.0253(11) 0.0246(11) 0.0043(8) 0.0060(9) -0.0070(9)
C1 0.085(3) 0.0278(14) 0.061(2) 0.0098(14) 0.0419(19) 0.0001(15)
C2 0.121(4) 0.063(2) 0.0268(14) 0.0081(14) -0.0006(18) -0.055(3)

loop_
_atom_type_symbol
_atom_type_scat_dispersion_real
_atom_type_scat_dispersion_imag
_atom_type_scat_Cromer_Mann_a1
_atom_type_scat_Cromer_Mann_b1
_atom_type_scat_Cromer_Mann_a2
_atom_type_scat_Cromer_Mann_b2
_atom_type_scat_Cromer_Mann_a3
_atom_type_scat_Cromer_Mann_b3
_atom_type_scat_Cromer_Mann_a4
_atom_type_scat_Cromer_Mann_b4
_atom_type_scat_Cromer_Mann_c
_atom_type_scat_source
C 0.0033 0.0016 2.3100 20.8439 1.0200 10.2075 1.5886 0.5687 0.8650 51.6512 0.2156 'International Tables Vol C 4.2.6.8 and 6.1.1.4'
H 0.0000 0.0000 0.4930 10.5109 0.3229 26.1257 0.1402 3.1424 0.0408 57.7998 0.0030 'International Tables Vol C 4.2.6.8 and 6.1.1.4'
N 0.0061 0.0033 12.2126 0.0057 3.1322 9.8933 2.0125 28.9975 1.1663 0.5826 -11.5290 'International Tables Vol C 4.2.6.8 and 6.1.1.4'
O 0.0106 0.0060 3.0485 13.2771 2.2868 5.7011 1.5463 0.3239 0.8670 32.9089 0.2508 'International Tables Vol C 4.2.6.8 and 6.1.1.4'
Cl 0.1484 0.1585 11.4604 0.0104 7.1964 1.1662 6.2556 18.5194 1.6455 47.7784 -9.5574 'International Tables Vol C 4.2.6.8 and 6.1.1.4'
Ti 0.2776 0.4457 9.7595 7.8508 7.3558 0.5000 1.6991 35.6338 1.9021 116.1050 1.2807 'International Tables Vol C 4.2.6.8 and 6.1.1.4'

loop_
_geom_angle_atom_site_label_1
_geom_angle_site_symmetry_1
_geom_angle_atom_site_label_2
_geom_angle_atom_site_label_3
_geom_angle_site_symmetry_3
_geom_angle
_geom_angle_publ_flag
Ti1 2_766 Ti1 O22 2_766 34.48(4) yes
Ti1 2_766 Ti1 O2 . 104.26(5) yes
O22 2_766 Ti1 O2 . 84.98(6) yes
Ti1 2_766 Ti1 O22 . 38.07(4) yes
O22 2_766 Ti1 O22 . 72.55(7) yes
O2 . Ti1 O22 . 120.70(7) yes
Ti1 2_766 Ti1 O26 . 136.00(6) yes
O22 2_766 Ti1 O26 . 170.10(7) yes
O2 . Ti1 O26 . 97.79(7) yes
O22 . Ti1 O26 . 98.00(7) yes
Ti1 2_766 Ti1 O30 . 105.65(6) yes
O22 2_766 Ti1 O30 . 87.49(7) yes
O2 . Ti1 O30 . 112.51(7) yes
O22 . Ti1 O30 . 120.15(7) yes
O26 . Ti1 O30 . 100.11(8) yes
Ti1 . O2 C3 . 133.80(14) yes
O2 . C3 C4 . 121.26(19) yes
O2 . C3 C17 . 118.76(18) yes
C4 . C3 C17 . 119.96(18) yes
C3 . C4 C5 . 116.90(19) yes
C3 . C4 C18 . 121.68(18) yes
C5 . C4 C18 . 121.42(18) yes
C4 . C5 C6 . 123.62(19) yes
C4 . C5 H51 . 118.9 no
C6 . C5 H51 . 117.5 no
C5 . C6 C7 . 123.70(18) yes
C5 . C6 C16 . 117.79(19) yes
C7 . C6 C16 . 118.50(19) yes
C6 . C7 C8 . 108.41(17) yes
C6 . C7 C14 . 107.75(18) yes
C8 . C7 C14 . 112.45(19) yes
C6 . C7 C15 . 113.10(18) yes
C8 . C7 C15 . 107.65(18) yes
C14 . C7 C15 . 107.57(19) yes
C7 . C8 C9 . 119.02(19) yes
C7 . C8 C13 . 123.0(2) yes
C9 . C8 C13 . 117.9(2) yes
C8 . C9 C10 . 121.2(2) yes
C8 . C9 H91 . 119.2 no
C10 . C9 H91 . 119.7 no
C9 . C10 C11 . 120.2(2) yes
C9 . C10 H101 . 119.7 no
C11 . C10 H101 . 120.1 no
C10 . C11 C12 . 119.3(2) yes
C10 . C11 H111 . 120.0 no
C12 . C11 H111 . 120.6 no
C11 . C12 C13 . 120.4(2) yes
C11 . C12 H121 . 120.1 no
C13 . C12 H121 . 119.4 no
C8 . C13 C12 . 120.9(2) yes
C8 . C13 H131 . 120.3 no
C12 . C13 H131 . 118.7 no
C7 . C14 H141 . 111.9 no
C7 . C14 H142 . 108.9 no
H141 . C14 H142 . 109.1 no
C7 . C14 H143 . 110.1 no
H141 . C14 H143 . 108.6 no
H142 . C14 H143 . 108.2 no
C7 . C15 H151 . 109.1 no
C7 . C15 H152 . 109.0 no
H151 . C15 H152 . 108.8 no
C7 . C15 H153 . 110.9 no
H151 . C15 H153 . 109.1 no
H152 . C15 H153 . 109.9 no
C6 . C16 C17 . 120.45(19) yes
C6 . C16 H161 . 120.5 no
C17 . C16 H161 . 119.0 no
C3 . C17 C16 . 121.26(19) yes
C3 . C17 H171 . 118.5 no
C16 . C17 H171 . 120.2 no
C4 . C18 C19 . 112.39(17) yes
C4 . C18 C20 . 109.99(18) yes
C19 . C18 C20 . 106.86(19) yes
C4 . C18 C21 . 109.72(17) yes
C19 . C18 C21 . 107.66(19) yes
C20 . C18 C21 . 110.16(19) yes
C18 . C19 H191 . 109.1 no
C18 . C19 H192 . 109.7 no
H191 . C19 H192 . 109.3 no
C18 . C19 H193 . 111.3 no
H191 . C19 H193 . 108.5 no
H192 . C19 H193 . 109.0 no
C18 . C20 H201 . 109.8 no
C18 . C20 H202 . 110.7 no
H201 . C20 H202 . 108.9 no
C18 . C20 H203 . 108.8 no
H201 . C20 H203 . 108.8 no
H202 . C20 H203 . 109.8 no
C18 . C21 H211 . 109.8 no
C18 . C21 H212 . 111.0 no
H211 . C21 H212 . 108.7 no
C18 . C21 H213 . 110.3 no
H211 . C21 H213 . 108.0 no
H212 . C21 H213 . 109.0 no
Ti1 2_766 O22 Ti1 . 107.45(7) yes
Ti1 2_766 O22 C23 . 117.54(12) yes
Ti1 . O22 C23 . 134.38(13) yes
O22 . C23 C24 . 110.00(17) yes
O22 . C23 C25 . 110.91(19) yes
C24 . C23 C25 . 112.91(19) yes
O22 . C23 H231 . 107.4 no
C24 . C23 H231 . 107.3 no
C25 . C23 H231 . 108.2 no
C23 . C24 H241 . 109.8 no
C23 . C24 H242 . 108.8 no
H241 . C24 H242 . 109.2 no
C23 . C24 H243 . 109.6 no
H241 . C24 H243 . 109.7 no
H242 . C24 H243 . 109.7 no
C23 . C25 H251 . 109.0 no
C23 . C25 H252 . 109.2 no
H251 . C25 H252 . 109.4 no
C23 . C25 H253 . 110.5 no
H251 . C25 H253 . 108.9 no
H252 . C25 H253 . 109.8 no
Ti1 . O26 C27 . 175.18(18) yes
O26 . C27 C28 . 108.5(2) yes
O26 . C27 C29 . 110.3(2) yes
C28 . C27 C29 . 112.6(2) yes
O26 . C27 H271 . 108.9 no
C28 . C27 H271 . 109.9 no
C29 . C27 H271 . 106.7 no
C27 . C28 H281 . 108.9 no
C27 . C28 H282 . 110.6 no
H281 . C28 H282 . 109.5 no
C27 . C28 H283 . 110.1 no
H281 . C28 H283 . 109.1 no
H282 . C28 H283 . 108.6 no
C27 . C29 H291 . 108.8 no
C27 . C29 H292 . 110.3 no
H291 . C29 H292 . 109.8 no
C27 . C29 H293 . 107.6 no
H291 . C29 H293 . 109.7 no
H292 . C29 H293 . 110.6 no
Ti1 . O30 C31 . 145.02(16) yes
O30 . C31 H311 . 109.3 no
O30 . C31 C1 . 109.5(2) yes
H311 . C31 C1 . 108.4 no
O30 . C31 C2 . 108.6(2) yes
H311 . C31 C2 . 109.3 no
C1 . C31 C2 . 111.8(3) yes
C31 . C1 H11 . 111.3 no
C31 . C1 H12 . 110.3 no
H11 . C1 H12 . 109.5 no
C31 . C1 H13 . 109.4 no
H11 . C1 H13 . 108.2 no
H12 . C1 H13 . 108.2 no
C31 . C2 H21 . 109.8 no
C31 . C2 H22 . 109.5 no
H21 . C2 H22 . 109.8 no
C31 . C2 H23 . 109.8 no
H21 . C2 H23 . 109.5 no
H22 . C2 H23 . 108.4 no

loop_
_geom_bond_atom_site_label_1
_geom_bond_atom_site_label_2
_geom_bond_site_symmetry_2
_geom_bond_distance
_geom_bond_publ_flag
Ti1 Ti1 2_766 3.2664(7) yes
Ti1 O22 2_766 2.1112(15) yes
Ti1 O2 . 1.8537(15) yes
Ti1 O22 . 1.9385(15) yes
Ti1 O26 . 1.7767(17) yes
Ti1 O30 . 1.7872(17) yes
O2 C3 . 1.352(2) yes
C3 C4 . 1.408(3) yes
C3 C17 . 1.400(3) yes
C4 C5 . 1.404(3) yes
C4 C18 . 1.536(3) yes
C5 C6 . 1.394(3) yes
C5 H51 . 0.948 no
C6 C7 . 1.532(3) yes
C6 C16 . 1.392(3) yes
C7 C8 . 1.531(3) yes
C7 C14 . 1.537(3) yes
C7 C15 . 1.542(3) yes
C8 C9 . 1.397(3) yes
C8 C13 . 1.394(3) yes
C9 C10 . 1.384(3) yes
C9 H91 . 0.932 no
C10 C11 . 1.392(4) yes
C10 H101 . 0.943 no
C11 C12 . 1.379(4) yes
C11 H111 . 0.936 no
C12 C13 . 1.393(3) yes
C12 H121 . 0.949 no
C13 H131 . 0.936 no
C14 H141 . 0.970 no
C14 H142 . 0.961 no
C14 H143 . 0.965 no
C15 H151 . 0.964 no
C15 H152 . 0.968 no
C15 H153 . 0.971 no
C16 C17 . 1.382(3) yes
C16 H161 . 0.943 no
C17 H171 . 0.944 no
C18 C19 . 1.529(3) yes
C18 C20 . 1.531(3) yes
C18 C21 . 1.528(3) yes
C19 H191 . 0.976 no
C19 H192 . 0.966 no
C19 H193 . 0.979 no
C20 H201 . 0.971 no
C20 H202 . 0.964 no
C20 H203 . 0.974 no
C21 H211 . 0.969 no
C21 H212 . 0.963 no
C21 H213 . 0.970 no
O22 C23 . 1.447(2) yes
C23 C24 . 1.516(3) yes
C23 C25 . 1.514(3) yes
C23 H231 . 0.977 no
C24 H241 . 0.959 no
C24 H242 . 0.964 no
C24 H243 . 0.962 no
C25 H251 . 0.962 no
C25 H252 . 0.960 no
C25 H253 . 0.966 no
O26 C27 . 1.422(3) yes
C27 C28 . 1.526(4) yes
C27 C29 . 1.501(4) yes
C27 H271 . 1.019 no
C28 H281 . 0.971 no
C28 H282 . 0.962 no
C28 H283 . 0.947 no
C29 H291 . 0.968 no
C29 H292 . 0.965 no
C29 H293 . 0.974 no
O30 C31 . 1.416(3) yes
C31 H311 . 0.976 no
C31 C1 . 1.504(4) yes
C31 C2 . 1.500(4) yes
C1 H11 . 0.959 no
C1 H12 . 0.960 no
C1 H13 . 0.957 no
C2 H21 . 0.956 no
C2 H22 . 0.954 no
C2 H23 . 0.955 no

loop_
_geom_hbond_atom_site_label_D
_geom_hbond_atom_site_label_H
_geom_hbond_atom_site_label_A
_geom_hbond_angle_DHA
_geom_hbond_distance_DH
_geom_hbond_distance_HA
_geom_hbond_distance_DA
_geom_hbond_publ_flag
C20 H202 O2 122.00 0.96 2.41 3.041(4) yes
C21 H212 O2 121.00 0.96 2.41 3.027(4) yes
